data_1506945
loop_
_publ_author_name
'Chen, Chien-Tien'
'Lin, Jin-Sheng'
'Kuo, Jen-Huang'
'Weng, Shiue-Shien'
'Cuo, Ting-Shen'
'Lin, Yi-Wen'
'Cheng, Chien-Chung'
'Huang, Yan-Chen'
'Yu, Jen-Kan'
'Chou, Pi-Tai'

_publ_section_title
;
 Site-selective DNA photocleavage involving unusual photoinitiated
 tautomerization of chiral tridentate vanadyl(V) complexes derived from
 N-salicylidene alpha-amino acids.
;
_journal_issue 24
_journal_name_full 'Organic letters'
_journal_page_first 4471
_journal_page_last 4474
_journal_paper_doi 10.1021/ol048156h
_journal_volume 6
_journal_year 2004
_chemical_formula_sum 'C19 H24 N O6 V'
_chemical_formula_weight 413.33
_chemical_name_systematic
; 
 ? 
;
_space_group_IT_number 18
_symmetry_cell_setting orthorhombic
_symmetry_space_group_name_Hall 'P 2 2ab'
_symmetry_space_group_name_H-M 'P 21 21 2'
_atom_sites_solution_hydrogens geom
_atom_sites_solution_primary direct
_atom_sites_solution_secondary difmap
_audit_creation_method SHELXL
_cell_angle_alpha 90.00
_cell_angle_beta 90.00
_cell_angle_gamma 90.00
_cell_formula_units_Z 4
_cell_length_a 9.521(2)
_cell_length_b 32.527(7)
_cell_length_c 6.7189(13)
_cell_measurement_reflns_used 25
_cell_measurement_temperature 293(2)
_cell_measurement_theta_max 12
_cell_measurement_theta_min 8
_cell_volume 2080.8(7)
_computing_cell_refinement 'Enraf-Nonius CAD-4 Sofware'
_computing_data_collection 'Enraf-Nonius CAD-4 Sofware'
_computing_data_reduction 'NRCSDP DATRD2'
_computing_molecular_graphics 'Siemens SHELXTL'
_computing_publication_material 'Siemens SHELXTL'
_computing_structure_refinement 'SHELXL-93 (Sheldrick, 1993)'
_computing_structure_solution 'SHELXS-86 (Sheldrick, 1990)'
_diffrn_ambient_temperature 293(2)
_diffrn_measurement_device 'Enraf-Nonius CAD-4'
_diffrn_measurement_method '\q-2/q scans'
_diffrn_radiation_monochromator graphite
_diffrn_radiation_source 'fine-focus sealed tube'
_diffrn_radiation_type MoK\a
_diffrn_radiation_wavelength 0.71073
_diffrn_reflns_av_R_equivalents 0.0000
_diffrn_reflns_av_sigmaI/netI 0.0518
_diffrn_reflns_limit_h_max 12
_diffrn_reflns_limit_h_min 0
_diffrn_reflns_limit_k_max 42
_diffrn_reflns_limit_k_min 0
_diffrn_reflns_limit_l_max 8
_diffrn_reflns_limit_l_min 0
_diffrn_reflns_number 2429
_diffrn_reflns_theta_max 27.50
_diffrn_reflns_theta_min 1.25
_diffrn_standards_decay_% 18
_diffrn_standards_interval_time 60
_diffrn_standards_number 3
_exptl_absorpt_coefficient_mu 0.509
_exptl_absorpt_correction_T_max 0.886
_exptl_absorpt_correction_T_min 0.863
_exptl_absorpt_correction_type multi-scan
_exptl_crystal_colour darkred
_exptl_crystal_density_diffrn 1.319
_exptl_crystal_F_000 864
_exptl_crystal_size_max 0.35
_exptl_crystal_size_mid 0.30
_exptl_crystal_size_min 0.25
_refine_diff_density_max 0.193
_refine_diff_density_min -0.197
_refine_diff_density_rms 0.045
_refine_ls_abs_structure_details 'Flack H D (1983), Acta Cryst. A39, 876-881'
_refine_ls_abs_structure_Flack 0.07(4)
_refine_ls_extinction_coef 0.0012(5)
_refine_ls_extinction_expression Fc^*^=kFc[1+0.001xFc^2^\l^3^/sin(2\q)]^-1/4^
_refine_ls_extinction_method SHELXL
_refine_ls_goodness_of_fit_all 1.002
_refine_ls_goodness_of_fit_obs 1.124
_refine_ls_matrix_type full
_refine_ls_number_parameters 253
_refine_ls_number_reflns 2429
_refine_ls_number_restraints 0
_refine_ls_restrained_S_all 1.002
_refine_ls_restrained_S_obs 1.124
_refine_ls_R_factor_all 0.0695
_refine_ls_R_factor_obs 0.0379
_refine_ls_shift/esd_max 3.757
_refine_ls_shift/esd_mean 0.015
_refine_ls_structure_factor_coef Fsqd
_refine_ls_weighting_details 'w=1/[\s^2^(Fo^2^)+(0.0406P)^2^+0.0000P] where P=(Fo^2^+2Fc^2^)/3'
_refine_ls_weighting_scheme calc
_refine_ls_wR_factor_all 0.0927
_refine_ls_wR_factor_obs 0.0824
_reflns_number_observed 1615
_reflns_number_total 2429
_reflns_observed_criterion >2sigma(I)
_cod_data_source_file ol048156hsi20040913_083401.cif
_cod_data_source_block ic7262
_cod_depositor_comments
;
The following automatic conversions were performed:

'_symmetry_cell_setting' value 'Orthorhombic' changed to
'orthorhombic' according to
/home/saulius/struct/CIF-dictionaries/cif_core.dic dictionary named
'cif_core.dic' version 2.4.1 from
2010-06-29.

'_exptl_absorpt_correction_type' value 'Multi-scan'
changed to 'multi-scan' according to
/home/saulius/struct/CIF-dictionaries/cif_core.dic dictionary named
'cif_core.dic' version 2.4.1 from 2010-06-29.

Automatic conversion script
Id: cif_fix_values 1715 2011-07-08 13:25:40Z adriana 

The following automatic conversions were performed:

'_refine_ls_weighting_scheme' value 'calc
w=1/[\s^2^(Fo^2^)+(0.0406P)^2^+0.0000P] where P=(Fo^2^+2Fc^2^)/3' was
changed to 'calc'. New tag '_refine_ls_weighting_details' was
created. The value of the new tag was set to
'w=1/[\s^2^(Fo^2^)+(0.0406P)^2^+0.0000P] where P=(Fo^2^+2Fc^2^)/3'.

Automatic conversion script
Id: cif_fix_values 3143 2015-03-26 13:38:13Z robertas 
;
_cod_original_cell_volume 2080.7(7)
_cod_original_sg_symbol_H-M P2(1)2(1)2
_cod_database_code 1506945

loop_
_symmetry_equiv_pos_as_xyz
'x, y, z'
'-x, -y, z'
'-x+1/2, y+1/2, -z'
'x+1/2, -y+1/2, -z'

loop_
_atom_site_aniso_label
_atom_site_aniso_U_11
_atom_site_aniso_U_22
_atom_site_aniso_U_33
_atom_site_aniso_U_23
_atom_site_aniso_U_13
_atom_site_aniso_U_12
V1 0.0628(4) 0.0393(3) 0.0381(4) 0.0014(4) 0.0002(4) -0.0025(3)
O1 0.067(2) 0.0421(13) 0.054(2) 0.0001(15) 0.015(2) -0.0109(13)
O2 0.053(2) 0.0412(13) 0.049(2) -0.0091(13) -0.005(2) -0.0071(12)
O3 0.077(2) 0.0356(12) 0.076(2) -0.005(2) 0.009(2) -0.0181(14)
O4 0.089(2) 0.060(2) 0.054(2) 0.009(2) -0.003(2) 0.011(2)
O5 0.091(2) 0.0538(15) 0.046(2) -0.007(2) 0.011(2) 0.005(2)
O6 0.051(2) 0.040(2) 0.085(3) 0.013(2) -0.010(2) -0.0062(14)
N1 0.042(2) 0.0312(14) 0.035(2) 0.0024(15) 0.001(2) -0.0027(13)
C1 0.048(2) 0.032(2) 0.039(2) -0.001(2) -0.006(2) -0.004(2)
C2 0.040(2) 0.033(2) 0.047(3) 0.010(2) -0.004(2) -0.003(2)
C3 0.042(2) 0.030(2) 0.054(3) 0.008(2) -0.014(2) -0.0041(15)
C4 0.065(3) 0.039(2) 0.056(3) 0.001(2) -0.009(3) -0.007(2)
C5 0.084(3) 0.049(2) 0.064(3) -0.003(2) -0.016(3) -0.004(2)
C6 0.102(4) 0.046(2) 0.084(5) -0.005(3) -0.033(4) -0.018(3)
C7 0.077(3) 0.048(2) 0.082(4) 0.010(3) -0.020(4) -0.031(2)
C8 0.050(3) 0.043(2) 0.068(3) 0.016(2) -0.016(3) -0.009(2)
C9 0.051(3) 0.046(2) 0.084(4) 0.020(2) -0.007(3) -0.019(2)
C10 0.052(2) 0.051(2) 0.066(3) 0.021(2) 0.004(3) -0.006(2)
C11 0.050(2) 0.032(2) 0.053(3) 0.006(2) -0.003(3) 0.000(2)
C12 0.045(2) 0.035(2) 0.056(3) -0.002(2) -0.005(3) 0.000(2)
C13 0.044(2) 0.037(2) 0.037(2) 0.001(2) -0.001(2) -0.010(2)
C14 0.044(2) 0.044(2) 0.065(3) -0.007(2) 0.002(2) 0.003(2)
C15 0.067(3) 0.051(2) 0.096(4) -0.015(3) 0.002(4) 0.009(2)
C16 0.060(3) 0.080(3) 0.095(4) -0.009(3) 0.022(3) -0.006(3)
C17 0.053(3) 0.079(3) 0.075(4) -0.010(3) -0.019(3) 0.019(2)
C18 0.171(7) 0.092(4) 0.082(4) -0.031(4) 0.019(5) 0.034(5)
C19 0.065(3) 0.089(4) 0.239(10) 0.066(5) -0.053(5) -0.025(3)

loop_
_atom_site_label
_atom_site_type_symbol
_atom_site_fract_x
_atom_site_fract_y
_atom_site_fract_z
_atom_site_U_iso_or_equiv
_atom_site_thermal_displace_type
_atom_site_occupancy
_atom_site_calc_flag
_atom_site_refinement_flags
V1 V 0.08398(8) 0.59772(2) -0.31662(11) 0.0467(2) Uani 1 d .
O1 O 0.2457(3) 0.62883(7) -0.2791(5) 0.0544(8) Uani 1 d .
O2 O -0.0463(3) 0.55537(7) -0.2344(4) 0.0477(8) Uani 1 d .
O3 O -0.1608(3) 0.52298(7) 0.0057(5) 0.0629(9) Uani 1 d .
O4 O -0.0147(4) 0.63126(9) -0.4161(5) 0.0676(13) Uani 1.000(8) d .
O5 O 0.1335(3) 0.56884(8) -0.5297(5) 0.0634(9) Uani 1 d .
O6 O 0.2242(3) 0.55128(9) -0.1361(6) 0.0589(10) Uani 1 d .
H6 H 0.2031(51) 0.5305(12) -0.1165(74) 0.065(17) Uiso 1 d .
N1 N 0.0328(3) 0.61502(8) -0.0227(5) 0.0361(8) Uani 1 d .
C1 C 0.1022(4) 0.64027(9) 0.0870(6) 0.0397(9) Uani 1 d .
H1A H 0.0767(4) 0.64190(9) 0.2204(6) 0.048 Uiso 1 calc R
C2 C 0.2160(4) 0.66631(10) 0.0218(7) 0.0400(10) Uani 1 d .
C3 C 0.2627(4) 0.69980(10) 0.1471(6) 0.0420(10) Uani 1 d .
C4 C 0.1979(5) 0.71050(10) 0.3272(7) 0.0530(11) Uani 1 d .
H4A H 0.1234(5) 0.69474(10) 0.3741(7) 0.064 Uiso 1 calc R
C5 C 0.2425(5) 0.74386(12) 0.4359(8) 0.0657(14) Uani 1 d .
H5A H 0.1975(5) 0.75063(12) 0.5543(8) 0.079 Uiso 1 calc R
C6 C 0.3557(6) 0.76770(13) 0.3686(9) 0.077(2) Uani 1 d .
H6A H 0.3859(6) 0.79027(13) 0.4420(9) 0.093 Uiso 1 calc R
C7 C 0.4201(5) 0.75774(12) 0.1975(9) 0.0692(14) Uani 1 d .
H7A H 0.4956(5) 0.77354(12) 0.1543(9) 0.083 Uiso 1 calc R
C8 C 0.3766(4) 0.72415(11) 0.0826(8) 0.0536(12) Uani 1 d .
C9 C 0.4411(5) 0.71481(12) -0.0986(8) 0.0606(14) Uani 1 d .
H9A H 0.5173(5) 0.73064(12) -0.1391(8) 0.073 Uiso 1 calc R
C10 C 0.3979(4) 0.68384(11) -0.2178(8) 0.0565(12) Uani 1 d .
H10A H 0.4438(4) 0.67871(11) -0.3374(8) 0.068 Uiso 1 calc R
C11 C 0.2817(4) 0.65910(10) -0.1593(7) 0.0449(10) Uani 1 d .
C12 C -0.0978(4) 0.55294(11) -0.0577(7) 0.0456(10) Uani 1 d .
C13 C -0.0819(4) 0.59135(9) 0.0699(6) 0.0393(9) Uani 1 d .
H13A H -0.0536(4) 0.58324(9) 0.2045(6) 0.047 Uiso 1 calc R
C14 C -0.2257(4) 0.61449(11) 0.0811(7) 0.0509(11) Uani 1 d .
C15 C -0.2061(5) 0.65817(11) 0.1652(9) 0.0713(15) Uani 1 d .
H15A H -0.1623(5) 0.65660(11) 0.2936(9) 0.107 Uiso 1 calc R
H15B H -0.2960(5) 0.67129(11) 0.1775(9) 0.107 Uiso 1 calc R
H15C H -0.1477(5) 0.67385(11) 0.0767(9) 0.107 Uiso 1 calc R
C16 C -0.3188(5) 0.59086(13) 0.2279(8) 0.078(2) Uani 1 d .
H16A H -0.2729(5) 0.58943(13) 0.3549(8) 0.118 Uiso 1 calc R
H16B H -0.3346(5) 0.56354(13) 0.1786(8) 0.118 Uiso 1 calc R
H16C H -0.4071(5) 0.60479(13) 0.2420(8) 0.118 Uiso 1 calc R
C17 C -0.2953(5) 0.61738(14) -0.1227(7) 0.069(2) Uani 1 d .
H17A H -0.2352(5) 0.63228(14) -0.2120(7) 0.103 Uiso 1 calc R
H17B H -0.3835(5) 0.63147(14) -0.1106(7) 0.103 Uiso 1 calc R
H17C H -0.3110(5) 0.59022(14) -0.1740(7) 0.103 Uiso 1 calc R
C18 C 0.1837(8) 0.5285(2) -0.5586(9) 0.115(3) Uani 1 d .
H18A H 0.1580(46) 0.5192(6) -0.6892(31) 0.173 Uiso 1 calc R
H18B H 0.1432(42) 0.5106(3) -0.4606(49) 0.173 Uiso 1 calc R
H18C H 0.2841(9) 0.5283(3) -0.5458(72) 0.173 Uiso 1 calc R
C19 C 0.3636(5) 0.5536(2) -0.0746(14) 0.131(3) Uani 1 d .
H19A H 0.3908(18) 0.5280(6) -0.0151(78) 0.196 Uiso 1 calc R
H19B H 0.3735(12) 0.5754(12) 0.0210(58) 0.196 Uiso 1 calc R
H19C H 0.4225(7) 0.5591(16) -0.1875(16) 0.196 Uiso 1 calc R

loop_
_atom_type_symbol
_atom_type_description
_atom_type_scat_dispersion_real
_atom_type_scat_dispersion_imag
_atom_type_scat_source
C C 0.0033 0.0016 'International Tables Vol C Tables 4.2.6.8 and 6.1.1.4'
H H 0.0000 0.0000 'International Tables Vol C Tables 4.2.6.8 and 6.1.1.4'
N N 0.0061 0.0033 'International Tables Vol C Tables 4.2.6.8 and 6.1.1.4'
O O 0.0106 0.0060 'International Tables Vol C Tables 4.2.6.8 and 6.1.1.4'
V V 0.3005 0.5294 'International Tables Vol C Tables 4.2.6.8 and 6.1.1.4'

loop_
_geom_angle_atom_site_label_1
_geom_angle_atom_site_label_2
_geom_angle_atom_site_label_3
_geom_angle
O4 V1 O5 100.4(2)
O4 V1 O1 99.98(14)
O5 V1 O1 100.21(14)
O4 V1 O2 103.31(14)
O5 V1 O2 91.36(13)
O1 V1 O2 151.61(13)
O4 V1 N1 94.24(14)
O5 V1 N1 163.06(12)
O1 V1 N1 85.37(12)
O2 V1 N1 76.97(12)
O4 V1 O6 173.8(2)
O5 V1 O6 85.72(14)
O1 V1 O6 79.01(11)
O2 V1 O6 76.08(11)
N1 V1 O6 79.62(12)
C11 O1 V1 134.8(3)
C12 O2 V1 123.5(2)
C18 O5 V1 133.9(3)
C19 O6 V1 131.2(3)
C1 N1 C13 118.2(3)
C1 N1 V1 126.0(3)
C13 N1 V1 115.3(2)
N1 C1 C2 125.9(4)
C11 C2 C1 120.3(4)
C11 C2 C3 119.9(3)
C1 C2 C3 119.7(4)
C4 C3 C8 117.6(4)
C4 C3 C2 123.7(3)
C8 C3 C2 118.7(4)
C5 C4 C3 121.2(4)
C4 C5 C6 120.2(5)
C7 C6 C5 119.6(5)
C6 C7 C8 121.7(5)
C9 C8 C7 121.3(4)
C9 C8 C3 118.9(4)
C7 C8 C3 119.7(5)
C10 C9 C8 123.0(4)
C9 C10 C11 119.6(5)
O1 C11 C2 123.0(3)
O1 C11 C10 117.1(4)
C2 C11 C10 119.8(4)
O3 C12 O2 123.9(4)
O3 C12 C13 120.5(4)
O2 C12 C13 115.5(3)
N1 C13 C12 105.3(3)
N1 C13 C14 114.7(3)
C12 C13 C14 109.6(3)
C17 C14 C16 111.0(4)
C17 C14 C15 109.0(4)
C16 C14 C15 107.3(4)
C17 C14 C13 111.5(3)
C16 C14 C13 107.2(3)
C15 C14 C13 110.8(3)

loop_
_geom_bond_atom_site_label_1
_geom_bond_atom_site_label_2
_geom_bond_distance
V1 O4 1.587(3)
V1 O5 1.776(3)
V1 O1 1.860(3)
V1 O2 1.934(3)
V1 N1 2.110(3)
V1 O6 2.353(3)
O1 C11 1.317(5)
O2 C12 1.287(5)
O3 C12 1.221(4)
O5 C18 1.409(5)
O6 C19 1.391(6)
N1 C1 1.286(4)
N1 C13 1.474(4)
C1 C2 1.443(5)
C2 C11 1.388(6)
C2 C3 1.447(5)
C3 C4 1.402(6)
C3 C8 1.411(5)
C4 C5 1.375(5)
C5 C6 1.402(6)
C6 C7 1.342(7)
C7 C8 1.401(6)
C8 C9 1.397(7)
C9 C10 1.351(6)
C10 C11 1.423(5)
C12 C13 1.523(5)
C13 C14 1.564(5)
C14 C17 1.524(6)
C14 C16 1.532(6)
C14 C15 1.540(5)
